data_1548389
loop_
_publ_author_name
'Srinivasan, Anandi'
'Cortijo, Miguel'
'Bulicanu, Vladimir'
'Naim, Ahmad'
'Cl\'erac, Rodolphe'
'Sainctavit, Philippe'
'Rogalev, Andrei'
'Wilhelm, Fabrice'
'Rosa, Patrick'
'Hillard, Elizabeth A.'

_publ_section_title
;
 Enantiomeric resolution and X-ray optical activity of a tricobalt
 extended metal atom chain.
;
_journal_issue 5
_journal_name_full 'Chemical science'
_journal_page_first 1136
_journal_page_last 1143
_journal_paper_doi 10.1039/c7sc04131d
_journal_volume 9
_journal_year 2018
_chemical_formula_moiety 'C44 H38 Co3 N14, 2(F6 P), C4 H10 O, C2 H3 N'
_chemical_formula_sum 'C50 H51 Co3 F12 N15 O P2'
_chemical_formula_weight 1344.78
_space_group_crystal_system monoclinic
_space_group_IT_number 4
_space_group_name_Hall 'P 2yb'
_space_group_name_H-M_alt 'P 1 21 1'
_symmetry_space_group_name_Hall 'P 2yb'
_symmetry_space_group_name_H-M 'P 1 21 1'
_atom_sites_solution_hydrogens geom
_audit_creation_method SHELXL-2017/1
_audit_update_record
;
2017-12-01 deposited with the CCDC.
2017-12-04 downloaded from the CCDC.
;
_cell_angle_alpha 90
_cell_angle_beta 112.115(3)
_cell_angle_gamma 90
_cell_formula_units_Z 2
_cell_length_a 11.7226(9)
_cell_length_b 21.8073(17)
_cell_length_c 12.0149(9)
_cell_measurement_reflns_used 9958
_cell_measurement_temperature 120(2)
_cell_measurement_theta_max 25.33
_cell_measurement_theta_min 2.27
_cell_volume 2845.5(4)
_computing_cell_refinement 'Bruker SAINT'
_computing_data_collection 'Bruker APEX2'
_computing_data_reduction 'Bruker SAINT'
_computing_molecular_graphics 'WinGX (Farrugia, 2012)'
_computing_publication_material 'SHELXL-2016/4 (Sheldrick, 2016)'
_computing_structure_refinement 'SHELXL-2017/1 (Sheldrick, 2017)'
_computing_structure_solution 'SHELXS-97 (Sheldrick 2008)'
_diffrn_ambient_temperature 120(2)
_diffrn_measured_fraction_theta_full 1.000
_diffrn_measured_fraction_theta_max 0.998
_diffrn_measurement_device_type 'Bruker APEX-II CCD'
_diffrn_measurement_method '\f and \w scans'
_diffrn_radiation_type MoK\a
_diffrn_radiation_wavelength 0.71073
_diffrn_reflns_av_R_equivalents 0.0404
_diffrn_reflns_av_unetI/netI 0.0196
_diffrn_reflns_Laue_measured_fraction_full 1.000
_diffrn_reflns_Laue_measured_fraction_max 0.998
_diffrn_reflns_limit_h_max 14
_diffrn_reflns_limit_h_min -14
_diffrn_reflns_limit_k_max 26
_diffrn_reflns_limit_k_min -26
_diffrn_reflns_limit_l_max 14
_diffrn_reflns_limit_l_min -14
_diffrn_reflns_number 142741
_diffrn_reflns_point_group_measured_fraction_full 1.000
_diffrn_reflns_point_group_measured_fraction_max 0.997
_diffrn_reflns_theta_full 25.242
_diffrn_reflns_theta_max 25.389
_diffrn_reflns_theta_min 1.830
_diffrn_source 'sealed tube'
_exptl_absorpt_coefficient_mu 1.012
_exptl_absorpt_correction_T_max 0.7452
_exptl_absorpt_correction_T_min 0.6624
_exptl_absorpt_correction_type multi-scan
_exptl_absorpt_process_details SADABS
_exptl_crystal_colour green
_exptl_crystal_density_diffrn 1.570
_exptl_crystal_description plate
_exptl_crystal_F_000 1366
_exptl_crystal_size_max 0.341
_exptl_crystal_size_mid 0.226
_exptl_crystal_size_min 0.035
_refine_diff_density_max 0.980
_refine_diff_density_min -0.413
_refine_diff_density_rms 0.063
_refine_ls_abs_structure_details
;
 Flack x determined using 4665 quotients [(I+)-(I-)]/[(I+)+(I-)]
 (Parsons, Flack and Wagner, Acta Cryst. B69 (2013) 249-259).
;
_refine_ls_abs_structure_Flack 0.002(3)
_refine_ls_extinction_method none
_refine_ls_goodness_of_fit_ref 1.070
_refine_ls_hydrogen_treatment constr
_refine_ls_matrix_type full
_refine_ls_number_parameters 751
_refine_ls_number_reflns 10437
_refine_ls_number_restraints 1
_refine_ls_restrained_S_all 1.070
_refine_ls_R_factor_all 0.0327
_refine_ls_R_factor_gt 0.0303
_refine_ls_shift/su_max 0.001
_refine_ls_shift/su_mean 0.000
_refine_ls_structure_factor_coef Fsqd
_refine_ls_weighting_details 'w=1/[\s^2^(Fo^2^)+(0.0464P)^2^+2.3122P] where P=(Fo^2^+2Fc^2^)/3'
_refine_ls_weighting_scheme calc
_refine_ls_wR_factor_gt 0.0807
_refine_ls_wR_factor_ref 0.0821
_reflns_Friedel_coverage 0.944
_reflns_Friedel_fraction_full 1.000
_reflns_Friedel_fraction_max 0.997
_reflns_number_gt 9989
_reflns_number_total 10437
_reflns_threshold_expression 'I > 2\s(I)'
_cod_data_source_file c7sc04131d2.cif
_cod_data_source_block shelx
_cod_depositor_comments 'Adding full bibliography for 1548387--1548390.cif.'
_cod_database_code 1548389
_shelx_shelxl_version_number 2017/1
_shelx_space_group_comment
;
The symmetry employed for this shelxl refinement is uniquely defined
by the following loop, which should always be used as a source of
symmetry information in preference to the above space-group names.
They are only intended as comments.
;
_shelx_estimated_absorpt_t_min 0.724
_shelx_estimated_absorpt_t_max 0.965

loop_
_space_group_symop_operation_xyz
'x, y, z'
'-x, y+1/2, -z'

loop_
_atom_site_label
_atom_site_type_symbol
_atom_site_fract_x
_atom_site_fract_y
_atom_site_fract_z
_atom_site_U_iso_or_equiv
_atom_site_adp_type
_atom_site_occupancy
_atom_site_site_symmetry_order
_atom_site_calc_flag
_atom_site_refinement_flags_posn
_atom_site_refinement_flags_adp
C1 C 0.5826(4) 0.9260(2) 0.3951(4) 0.0249(10) Uani 1 1 d . .
H1 H 0.615873 0.890368 0.372998 0.030 Uiso 1 1 calc R U
C2 C 0.5181(5) 0.9667(2) 0.3060(4) 0.0330(12) Uani 1 1 d . .
H2 H 0.509219 0.960051 0.225057 0.040 Uiso 1 1 calc R U
C2S C 0.1418(7) 0.8714(4) 0.3064(6) 0.0545(18) Uani 1 1 d . .
C3 C 0.4659(5) 1.0182(3) 0.3381(5) 0.0357(12) Uani 1 1 d . .
H3 H 0.417462 1.046129 0.278343 0.043 Uiso 1 1 calc R U
C3S C 0.2073(10) 0.9245(5) 0.2921(10) 0.092(3) Uani 1 1 d . .
H3S1 H 0.258323 0.940724 0.371372 0.138 Uiso 1 1 calc R U
H3S2 H 0.148255 0.955945 0.246802 0.138 Uiso 1 1 calc R U
H3S3 H 0.259885 0.913224 0.248464 0.138 Uiso 1 1 calc R U
C4 C 0.4854(5) 1.0277(2) 0.4568(4) 0.0275(11) Uani 1 1 d . .
H4 H 0.451353 1.062830 0.479629 0.033 Uiso 1 1 calc R U
C4S C 1.4683(10) 1.1761(5) 1.1793(11) 0.109(4) Uani 1 1 d . .
H4S1 H 1.539765 1.197128 1.237433 0.164 Uiso 1 1 calc R U
H4S2 H 1.410630 1.165241 1.217696 0.164 Uiso 1 1 calc R U
H4S3 H 1.495493 1.138703 1.151208 0.164 Uiso 1 1 calc R U
C5 C 0.5554(4) 0.9859(2) 0.5444(4) 0.0182(9) Uani 1 1 d . .
C5S C 1.4080(8) 1.2159(4) 1.0787(9) 0.079(3) Uani 1 1 d . .
H5S1 H 1.466626 1.227367 1.040620 0.094 Uiso 1 1 calc R U
H5S2 H 1.381651 1.253940 1.107195 0.094 Uiso 1 1 calc R U
C6 C 0.5309(4) 1.02809(19) 0.7203(4) 0.0165(9) Uani 1 1 d . .
C6S C 1.2353(9) 1.2219(5) 0.8824(8) 0.081(3) Uani 1 1 d . .
H6S1 H 1.201086 1.258996 0.905766 0.097 Uiso 1 1 calc R U
H6S2 H 1.294841 1.235331 0.846846 0.097 Uiso 1 1 calc R U
C7 C 0.4018(4) 1.0341(2) 0.6777(4) 0.0221(9) Uani 1 1 d . .
H7 H 0.352478 1.019904 0.599616 0.027 Uiso 1 1 calc R U
C7S C 1.1381(8) 1.1888(4) 0.7945(10) 0.084(3) Uani 1 1 d . .
H7S1 H 1.097671 1.215100 0.724560 0.126 Uiso 1 1 calc R U
H7S2 H 1.171731 1.152443 0.769833 0.126 Uiso 1 1 calc R U
H7S3 H 1.077979 1.176106 0.828751 0.126 Uiso 1 1 calc R U
C8 C 0.3475(4) 1.0603(2) 0.7485(4) 0.0265(10) Uani 1 1 d . .
H8 H 0.260426 1.063688 0.720386 0.032 Uiso 1 1 calc R U
C9 C 0.4203(4) 1.0820(2) 0.8620(4) 0.0255(10) Uani 1 1 d . .
H9 H 0.384315 1.100170 0.912797 0.031 Uiso 1 1 calc R U
C10 C 0.5455(4) 1.0763(2) 0.8983(4) 0.0215(10) Uani 1 1 d . .
H10 H 0.595074 1.090947 0.976003 0.026 Uiso 1 1 calc R U
C11 C 0.9129(4) 0.8584(2) 0.5713(4) 0.0258(10) Uani 1 1 d . .
H11 H 0.886373 0.816903 0.561899 0.031 Uiso 1 1 calc R U
C12 C 1.0151(4) 0.8737(3) 0.5487(4) 0.0300(11) Uani 1 1 d . .
H12 H 1.057715 0.843440 0.522367 0.036 Uiso 1 1 calc R U
C13 C 1.0553(5) 0.9333(3) 0.5647(5) 0.0326(12) Uani 1 1 d . .
H13 H 1.126010 0.944607 0.548780 0.039 Uiso 1 1 calc R U
C14 C 0.9940(4) 0.9767(2) 0.6034(4) 0.0256(10) Uani 1 1 d . .
H14 H 1.022163 1.017975 0.615116 0.031 Uiso 1 1 calc R U
C15 C 0.8879(4) 0.9594(2) 0.6259(4) 0.0204(9) Uani 1 1 d . .
C16 C 0.8201(4) 1.0589(2) 0.6678(4) 0.0182(9) Uani 1 1 d . .
C17 C 0.8296(5) 1.0934(2) 0.5726(5) 0.0279(11) Uani 1 1 d . .
H17 H 0.848936 1.073623 0.511443 0.034 Uiso 1 1 calc R U
C18 C 0.8109(5) 1.1554(2) 0.5682(5) 0.0350(12) Uani 1 1 d . .
H18 H 0.819402 1.178775 0.505118 0.042 Uiso 1 1 calc R U
C19 C 0.7795(5) 1.1842(2) 0.6560(5) 0.0320(12) Uani 1 1 d . .
H19 H 0.764852 1.227161 0.653134 0.038 Uiso 1 1 calc R U
C20 C 0.7703(4) 1.1492(2) 0.7463(4) 0.0223(10) Uani 1 1 d . .
H20 H 0.746770 1.168506 0.805196 0.027 Uiso 1 1 calc R U
C21 C 0.7999(4) 0.7661(2) 0.7830(4) 0.0200(9) Uani 1 1 d . .
H21 H 0.739493 0.745788 0.717174 0.024 Uiso 1 1 calc R U
C22 C 0.8736(4) 0.7309(2) 0.8782(4) 0.0250(10) Uani 1 1 d . .
H22 H 0.865628 0.687574 0.877733 0.030 Uiso 1 1 calc R U
C23 C 0.9603(4) 0.7614(2) 0.9750(5) 0.0268(10) Uani 1 1 d . .
H23 H 1.012011 0.738902 1.042928 0.032 Uiso 1 1 calc R U
C24 C 0.9710(4) 0.8241(2) 0.9723(4) 0.0227(10) Uani 1 1 d . .
H24 H 1.030453 0.844721 1.038337 0.027 Uiso 1 1 calc R U
C25 C 0.8945(4) 0.8577(2) 0.8726(4) 0.0166(9) Uani 1 1 d . .
C26 C 0.9893(4) 0.9581(2) 0.9224(4) 0.0172(8) Uani 1 1 d . .
C27 C 1.1151(4) 0.9422(2) 0.9537(4) 0.0236(10) Uani 1 1 d . .
H27 H 1.137598 0.901121 0.945263 0.028 Uiso 1 1 calc R U
C28 C 1.2035(4) 0.9866(2) 0.9963(5) 0.0298(11) Uani 1 1 d . .
H28 H 1.287653 0.976465 1.015890 0.036 Uiso 1 1 calc R U
C29 C 1.1711(4) 1.0460(2) 1.0109(4) 0.0282(10) Uani 1 1 d . .
H29 H 1.232161 1.076908 1.040950 0.034 Uiso 1 1 calc R U
C30 C 1.0486(4) 1.0594(2) 0.9811(4) 0.0216(9) Uani 1 1 d . .
H30 H 1.026206 1.100408 0.990476 0.026 Uiso 1 1 calc R U
C31 C 0.4529(4) 0.8339(2) 0.6065(4) 0.0239(10) Uani 1 1 d . .
H31 H 0.451668 0.820089 0.531013 0.029 Uiso 1 1 calc R U
C32 C 0.3512(5) 0.8248(2) 0.6328(5) 0.0295(11) Uani 1 1 d . .
H32 H 0.281558 0.803894 0.578109 0.035 Uiso 1 1 calc R U
C33 C 0.3509(4) 0.8470(2) 0.7423(5) 0.0303(11) Uani 1 1 d . .
H33 H 0.280580 0.841630 0.762413 0.036 Uiso 1 1 calc R U
C34 C 0.4531(4) 0.8764(2) 0.8200(4) 0.0223(9) Uani 1 1 d . .
H34 H 0.453791 0.891745 0.894246 0.027 Uiso 1 1 calc R U
C35 C 0.5576(4) 0.88395(19) 0.7893(4) 0.0162(8) Uani 1 1 d . .
C36 C 0.7001(4) 0.9296(2) 0.9747(4) 0.0169(9) Uani 1 1 d . .
C37 C 0.6848(4) 0.8896(2) 1.0596(4) 0.0210(9) Uani 1 1 d . .
H37 H 0.632849 0.854762 1.034126 0.025 Uiso 1 1 calc R U
C38 C 0.7457(4) 0.9015(2) 1.1805(4) 0.0253(10) Uani 1 1 d . .
H38 H 0.736326 0.874340 1.238341 0.030 Uiso 1 1 calc R U
C39 C 0.8208(4) 0.9529(2) 1.2183(4) 0.0256(10) Uani 1 1 d . .
H39 H 0.864120 0.961056 1.301260 0.031 Uiso 1 1 calc R U
C40 C 0.8302(4) 0.9914(2) 1.1314(4) 0.0211(9) Uani 1 1 d . .
H40 H 0.881360 1.026620 1.156297 0.025 Uiso 1 1 calc R U
C41 C 0.6390(5) 0.7571(2) 0.4622(4) 0.0306(12) Uani 1 1 d . .
C42 C 0.6122(8) 0.7012(3) 0.3897(6) 0.072(3) Uani 1 1 d . .
H42A H 0.673613 0.669821 0.430116 0.107 Uiso 1 1 calc R U
H42B H 0.614824 0.710140 0.310737 0.107 Uiso 1 1 calc R U
H42C H 0.530009 0.686238 0.379492 0.107 Uiso 1 1 calc R U
C43 C 0.8213(4) 1.1547(2) 1.0710(4) 0.0220(10) Uani 1 1 d . .
C44 C 0.8263(5) 1.2043(2) 1.1536(5) 0.0345(12) Uani 1 1 d . .
H44A H 0.745653 1.224259 1.128401 0.052 Uiso 1 1 calc R U
H44B H 0.888405 1.234322 1.153297 0.052 Uiso 1 1 calc R U
H44C H 0.848329 1.187685 1.234826 0.052 Uiso 1 1 calc R U
N1 N 0.6011(3) 0.93393(17) 0.5122(3) 0.0178(8) Uani 1 1 d . .
N1S N 0.0939(7) 0.8289(3) 0.3198(7) 0.074(2) Uani 1 1 d . .
N2 N 0.8477(3) 0.90036(17) 0.6066(3) 0.0191(8) Uani 1 1 d . .
N3 N 0.8084(3) 0.82803(17) 0.7776(3) 0.0173(8) Uani 1 1 d . .
N4 N 0.5568(3) 0.86192(16) 0.6831(3) 0.0173(8) Uani 1 1 d . .
N5 N 0.5939(3) 0.99510(17) 0.6649(3) 0.0171(8) Uani 1 1 d . .
N6 N 0.8263(3) 0.99634(17) 0.6759(3) 0.0169(8) Uani 1 1 d . .
N7 N 0.8922(3) 0.92004(17) 0.8659(3) 0.0163(7) Uani 1 1 d . .
N8 N 0.6586(3) 0.91875(17) 0.8539(3) 0.0159(7) Uani 1 1 d . .
N9 N 0.6027(3) 1.05132(16) 0.8311(3) 0.0169(7) Uani 1 1 d . .
N10 N 0.7932(3) 1.08762(17) 0.7560(3) 0.0183(8) Uani 1 1 d . .
N11 N 0.9583(3) 1.01677(17) 0.9387(3) 0.0162(7) Uani 1 1 d . .
N12 N 0.7700(3) 0.98163(16) 1.0121(3) 0.0158(7) Uani 1 1 d . .
N13 N 0.6600(4) 0.79977(19) 0.5193(3) 0.0238(9) Uani 1 1 d . .
N14 N 0.8163(3) 1.11538(17) 1.0066(3) 0.0191(8) Uani 1 1 d . .
O1S O 1.2995(5) 1.1854(3) 0.9891(5) 0.0699(15) Uani 1 1 d . .
F1 F 0.4699(3) 0.31061(18) 0.8158(3) 0.0500(9) Uani 1 1 d . .
F2 F 0.5920(3) 0.22708(14) 0.8691(3) 0.0396(8) Uani 1 1 d . .
F3 F 0.6054(3) 0.29330(18) 0.7300(3) 0.0457(8) Uani 1 1 d . .
F4 F 0.6392(5) 0.36991(18) 0.8642(4) 0.0919(18) Uani 1 1 d . .
F5 F 0.7591(3) 0.2853(2) 0.9124(4) 0.0604(11) Uani 1 1 d . .
F6 F 0.6220(4) 0.3034(2) 1.0002(3) 0.0679(13) Uani 1 1 d . .
F7 F 0.2333(3) 0.1077(2) 0.4064(4) 0.0701(13) Uani 1 1 d . .
F8 F 0.0914(4) 0.18044(16) 0.3840(3) 0.0484(9) Uani 1 1 d . .
F9 F 0.0917(6) 0.03490(19) 0.3888(4) 0.0867(16) Uani 1 1 d . .
F10 F 0.0556(3) 0.10644(16) 0.2447(3) 0.0380(7) Uani 1 1 d . .
F11 F -0.0505(3) 0.1070(2) 0.3645(3) 0.0634(12) Uani 1 1 d . .
F12 F 0.1250(4) 0.10838(19) 0.5283(3) 0.0542(10) Uani 1 1 d . .
P1 P 0.61452(12) 0.29883(6) 0.86554(11) 0.0268(3) Uani 1 1 d . .
P2 P 0.09164(12) 0.10761(6) 0.38631(11) 0.0267(3) Uani 1 1 d . .
Co1 Co 0.69990(5) 0.87506(2) 0.63593(5) 0.01550(13) Uani 1 1 d . .
Co2 Co 0.74277(5) 0.95760(3) 0.76508(5) 0.01370(12) Uani 1 1 d . .
Co3 Co 0.78347(5) 1.04042(2) 0.89283(5) 0.01458(13) Uani 1 1 d . .

loop_
_atom_site_aniso_label
_atom_site_aniso_U_11
_atom_site_aniso_U_22
_atom_site_aniso_U_33
_atom_site_aniso_U_23
_atom_site_aniso_U_13
_atom_site_aniso_U_12
C1 0.029(3) 0.025(2) 0.021(2) -0.0040(19) 0.009(2) 0.000(2)
C2 0.044(3) 0.033(3) 0.019(2) -0.001(2) 0.009(2) 0.004(2)
C2S 0.063(4) 0.073(5) 0.038(3) 0.011(3) 0.031(3) 0.028(4)
C3 0.045(3) 0.032(3) 0.023(2) 0.004(2) 0.004(2) 0.014(2)
C3S 0.120(8) 0.087(6) 0.103(7) -0.012(6) 0.080(7) -0.010(6)
C4 0.033(3) 0.022(3) 0.023(2) 0.0004(19) 0.005(2) 0.008(2)
C4S 0.091(8) 0.085(7) 0.121(9) 0.019(7) 0.005(7) -0.032(6)
C5 0.018(2) 0.017(2) 0.020(2) 0.0004(17) 0.0070(18) 0.0002(17)
C5S 0.102(7) 0.045(4) 0.126(8) -0.034(5) 0.086(7) -0.034(4)
C6 0.017(2) 0.014(2) 0.018(2) 0.0033(16) 0.0049(17) 0.0041(16)
C6S 0.096(7) 0.084(6) 0.085(6) 0.018(5) 0.060(6) 0.025(5)
C7 0.018(2) 0.023(2) 0.023(2) 0.0032(18) 0.0045(18) 0.0047(18)
C7S 0.066(5) 0.072(6) 0.121(8) -0.041(6) 0.044(5) 0.013(4)
C8 0.018(2) 0.028(3) 0.032(3) 0.006(2) 0.009(2) 0.0072(19)
C9 0.025(3) 0.025(3) 0.029(2) -0.001(2) 0.013(2) 0.006(2)
C10 0.022(2) 0.020(2) 0.023(2) -0.0015(18) 0.010(2) 0.0033(19)
C11 0.023(2) 0.030(3) 0.025(2) -0.006(2) 0.010(2) 0.006(2)
C12 0.027(2) 0.036(3) 0.032(2) -0.001(2) 0.016(2) 0.011(2)
C13 0.021(2) 0.045(3) 0.038(3) 0.005(2) 0.019(2) 0.004(2)
C14 0.020(2) 0.031(3) 0.027(2) 0.0015(19) 0.011(2) -0.0024(19)
C15 0.017(2) 0.027(2) 0.018(2) -0.0005(19) 0.0064(17) 0.0015(19)
C16 0.013(2) 0.021(2) 0.020(2) 0.0011(17) 0.0050(17) 0.0007(17)
C17 0.031(3) 0.026(3) 0.033(3) 0.004(2) 0.020(2) 0.001(2)
C18 0.047(3) 0.030(3) 0.034(3) 0.009(2) 0.022(3) 0.001(2)
C19 0.042(3) 0.021(2) 0.034(3) 0.007(2) 0.015(2) 0.004(2)
C20 0.025(2) 0.018(2) 0.025(2) -0.0027(18) 0.010(2) 0.0000(18)
C21 0.016(2) 0.018(2) 0.023(2) -0.0031(17) 0.0036(19) 0.0007(17)
C22 0.024(2) 0.017(2) 0.030(2) 0.0028(19) 0.007(2) 0.0019(19)
C23 0.019(2) 0.024(3) 0.031(3) 0.006(2) 0.002(2) 0.0042(19)
C24 0.018(2) 0.020(2) 0.028(2) -0.0007(19) 0.006(2) -0.0003(18)
C25 0.0103(19) 0.019(2) 0.020(2) -0.0022(17) 0.0047(17) 0.0002(16)
C26 0.013(2) 0.018(2) 0.018(2) 0.0010(18) 0.0043(17) -0.0016(18)
C27 0.017(2) 0.022(2) 0.031(2) 0.0023(19) 0.008(2) 0.0031(18)
C28 0.009(2) 0.034(3) 0.041(3) 0.001(2) 0.004(2) -0.0013(19)
C29 0.020(2) 0.026(3) 0.035(3) -0.005(2) 0.007(2) -0.008(2)
C30 0.021(2) 0.017(2) 0.026(2) -0.0019(18) 0.0080(19) -0.0036(18)
C31 0.019(2) 0.022(2) 0.024(2) -0.0022(18) 0.001(2) 0.0006(18)
C32 0.019(2) 0.033(3) 0.030(3) -0.002(2) 0.002(2) -0.010(2)
C33 0.014(2) 0.038(3) 0.037(3) 0.007(2) 0.009(2) -0.004(2)
C34 0.017(2) 0.025(2) 0.024(2) 0.0016(19) 0.0068(18) -0.0024(19)
C35 0.0125(19) 0.013(2) 0.021(2) 0.0043(17) 0.0043(17) 0.0034(16)
C36 0.014(2) 0.016(2) 0.021(2) -0.0004(17) 0.0073(18) 0.0024(17)
C37 0.019(2) 0.019(2) 0.024(2) 0.0010(18) 0.0075(19) -0.0015(18)
C38 0.029(3) 0.028(2) 0.021(2) 0.0023(19) 0.012(2) -0.003(2)
C39 0.026(2) 0.032(3) 0.016(2) -0.0012(19) 0.0050(19) 0.000(2)
C40 0.021(2) 0.022(2) 0.020(2) -0.0021(18) 0.0062(19) 0.0008(18)
C41 0.035(3) 0.018(3) 0.023(2) -0.006(2) -0.007(2) 0.006(2)
C42 0.103(6) 0.024(3) 0.041(4) -0.018(3) -0.026(4) 0.025(3)
C43 0.020(2) 0.024(3) 0.018(2) 0.0015(19) 0.0021(19) 0.0032(19)
C44 0.042(3) 0.030(3) 0.026(3) -0.007(2) 0.006(2) 0.012(2)
N1 0.0146(18) 0.0194(19) 0.0175(18) -0.0024(14) 0.0039(15) 0.0010(15)
N1S 0.105(6) 0.061(4) 0.086(5) 0.013(4) 0.071(5) 0.024(4)
N2 0.0152(18) 0.023(2) 0.0169(18) -0.0021(15) 0.0040(15) 0.0028(15)
N3 0.0140(18) 0.0177(19) 0.0210(18) -0.0007(14) 0.0073(16) 0.0003(14)
N4 0.0119(17) 0.0158(19) 0.0199(18) -0.0006(14) 0.0011(15) 0.0009(14)
N5 0.0140(18) 0.019(2) 0.0157(18) -0.0006(15) 0.0026(15) 0.0020(15)
N6 0.0153(18) 0.018(2) 0.0168(18) -0.0020(15) 0.0051(15) 0.0009(14)
N7 0.0135(18) 0.0163(19) 0.0176(18) -0.0005(14) 0.0042(15) 0.0022(15)
N8 0.0146(18) 0.0169(19) 0.0155(18) -0.0017(14) 0.0049(15) 0.0004(15)
N9 0.0171(18) 0.0141(18) 0.0196(17) 0.0012(14) 0.0072(15) 0.0020(15)
N10 0.0166(18) 0.0170(19) 0.0201(19) 0.0002(14) 0.0055(16) -0.0016(15)
N11 0.0138(17) 0.0195(18) 0.0146(17) -0.0019(14) 0.0045(14) -0.0006(14)
N12 0.0113(17) 0.0185(18) 0.0181(18) -0.0007(14) 0.0060(14) 0.0004(14)
N13 0.022(2) 0.023(2) 0.0208(19) 0.0006(17) 0.0018(17) 0.0060(17)
N14 0.0184(19) 0.019(2) 0.0184(18) 0.0011(16) 0.0048(16) 0.0019(16)
O1S 0.078(4) 0.061(3) 0.082(4) -0.004(3) 0.044(3) 0.000(3)
F1 0.0368(18) 0.069(3) 0.0443(19) 0.0141(17) 0.0158(16) 0.0332(18)
F2 0.0407(18) 0.0249(16) 0.0456(18) 0.0075(14) 0.0075(15) 0.0029(14)
F3 0.0325(17) 0.071(2) 0.0329(17) 0.0101(16) 0.0115(14) 0.0002(17)
F4 0.115(4) 0.025(2) 0.077(3) 0.002(2) -0.031(3) -0.020(2)
F5 0.0193(16) 0.086(3) 0.060(2) 0.014(2) -0.0027(16) -0.0062(18)
F6 0.088(3) 0.076(3) 0.0319(18) -0.0061(18) 0.0133(19) 0.046(2)
F7 0.0243(18) 0.121(4) 0.054(2) -0.020(2) 0.0018(17) 0.015(2)
F8 0.070(3) 0.0300(18) 0.047(2) 0.0026(15) 0.0235(19) 0.0002(17)
F9 0.147(5) 0.030(2) 0.062(3) 0.0105(19) 0.017(3) -0.005(2)
F10 0.0355(17) 0.052(2) 0.0214(14) -0.0022(13) 0.0049(13) -0.0127(15)
F11 0.0333(18) 0.119(4) 0.0389(19) 0.010(2) 0.0145(16) -0.019(2)
F12 0.063(2) 0.069(3) 0.0197(15) 0.0057(16) 0.0032(16) -0.002(2)
P1 0.0256(7) 0.0220(7) 0.0257(6) -0.0010(5) 0.0015(5) 0.0030(5)
P2 0.0247(7) 0.0298(7) 0.0187(6) 0.0036(5) 0.0004(5) -0.0022(5)
Co1 0.0132(3) 0.0152(3) 0.0163(3) -0.0027(2) 0.0035(2) 0.0010(2)
Co2 0.0118(2) 0.0141(2) 0.0147(3) -0.0011(2) 0.0044(2) 0.0006(2)
Co3 0.0133(3) 0.0144(3) 0.0159(3) -0.0010(2) 0.0053(2) -0.0001(2)

loop_
_atom_type_symbol
_atom_type_description
_atom_type_scat_dispersion_real
_atom_type_scat_dispersion_imag
_atom_type_scat_source
C C 0.0033 0.0016 'International Tables Vol C Tables 4.2.6.8 and 6.1.1.4'
H H 0.0000 0.0000 'International Tables Vol C Tables 4.2.6.8 and 6.1.1.4'
N N 0.0061 0.0033 'International Tables Vol C Tables 4.2.6.8 and 6.1.1.4'
O O 0.0106 0.0060 'International Tables Vol C Tables 4.2.6.8 and 6.1.1.4'
F F 0.0171 0.0103 'International Tables Vol C Tables 4.2.6.8 and 6.1.1.4'
P P 0.1023 0.0942 'International Tables Vol C Tables 4.2.6.8 and 6.1.1.4'
Co Co 0.3494 0.9721 'International Tables Vol C Tables 4.2.6.8 and 6.1.1.4'

loop_
_geom_angle_atom_site_label_1
_geom_angle_atom_site_label_2
_geom_angle_atom_site_label_3
_geom_angle
N1 C1 C2 123.5(4)
N1 C1 H1 118.3
C2 C1 H1 118.3
C1 C2 C3 118.2(5)
C1 C2 H2 120.9
C3 C2 H2 120.9
N1S C2S C3S 177.8(9)
C4 C3 C2 119.2(5)
C4 C3 H3 120.4
C2 C3 H3 120.4
C2S C3S H3S1 109.5
C2S C3S H3S2 109.5
H3S1 C3S H3S2 109.5
C2S C3S H3S3 109.5
H3S1 C3S H3S3 109.5
H3S2 C3S H3S3 109.5
C3 C4 C5 120.2(4)
C3 C4 H4 119.9
C5 C4 H4 119.9
C5S C4S H4S1 109.5
C5S C4S H4S2 109.5
H4S1 C4S H4S2 109.5
C5S C4S H4S3 109.5
H4S1 C4S H4S3 109.5
H4S2 C4S H4S3 109.5
N5 C5 N1 114.5(4)
N5 C5 C4 124.7(4)
N1 C5 C4 120.5(4)
C4S C5S O1S 110.8(7)
C4S C5S H5S1 109.5
O1S C5S H5S1 109.5
C4S C5S H5S2 109.5
O1S C5S H5S2 109.5
H5S1 C5S H5S2 108.1
N5 C6 N9 114.7(4)
N5 C6 C7 125.1(4)
N9 C6 C7 119.9(4)
C7S C6S O1S 112.4(8)
C7S C6S H6S1 109.1
O1S C6S H6S1 109.1
C7S C6S H6S2 109.1
O1S C6S H6S2 109.1
H6S1 C6S H6S2 107.9
C8 C7 C6 120.1(4)
C8 C7 H7 119.9
C6 C7 H7 119.9
C6S C7S H7S1 109.5
C6S C7S H7S2 109.5
H7S1 C7S H7S2 109.5
C6S C7S H7S3 109.5
H7S1 C7S H7S3 109.5
H7S2 C7S H7S3 109.5
C7 C8 C9 119.7(4)
C7 C8 H8 120.2
C9 C8 H8 120.2
C10 C9 C8 118.0(4)
C10 C9 H9 121.0
C8 C9 H9 121.0
N9 C10 C9 124.2(4)
N9 C10 H10 117.9
C9 C10 H10 117.9
N2 C11 C12 122.5(5)
N2 C11 H11 118.7
C12 C11 H11 118.7
C11 C12 C13 118.9(4)
C11 C12 H12 120.5
C13 C12 H12 120.5
C12 C13 C14 120.3(4)
C12 C13 H13 119.8
C14 C13 H13 119.8
C13 C14 C15 119.3(5)
C13 C14 H14 120.4
C15 C14 H14 120.4
N2 C15 N6 115.3(4)
N2 C15 C14 119.5(4)
N6 C15 C14 124.9(4)
N10 C16 N6 115.1(4)
N10 C16 C17 119.8(4)
N6 C16 C17 124.9(4)
C18 C17 C16 119.9(5)
C18 C17 H17 120.0
C16 C17 H17 120.0
C17 C18 C19 120.2(5)
C17 C18 H18 119.9
C19 C18 H18 119.9
C20 C19 C18 118.1(5)
C20 C19 H19 120.9
C18 C19 H19 120.9
C19 C20 N10 123.2(4)
C19 C20 H20 118.4
N10 C20 H20 118.4
N3 C21 C22 124.0(4)
N3 C21 H21 118.0
C22 C21 H21 118.0
C21 C22 C23 117.4(4)
C21 C22 H22 121.3
C23 C22 H22 121.3
C24 C23 C22 120.0(4)
C24 C23 H23 120.0
C22 C23 H23 120.0
C23 C24 C25 120.4(4)
C23 C24 H24 119.8
C25 C24 H24 119.8
N7 C25 N3 115.5(4)
N7 C25 C24 124.4(4)
N3 C25 C24 119.9(4)
N11 C26 N7 115.1(4)
N11 C26 C27 119.8(4)
N7 C26 C27 124.8(4)
C28 C27 C26 119.3(4)
C28 C27 H27 120.3
C26 C27 H27 120.3
C27 C28 C29 120.4(4)
C27 C28 H28 119.8
C29 C28 H28 119.8
C30 C29 C28 118.5(4)
C30 C29 H29 120.7
C28 C29 H29 120.7
N11 C30 C29 122.9(4)
N11 C30 H30 118.6
C29 C30 H30 118.6
C32 C31 N4 123.2(5)
C32 C31 H31 118.4
N4 C31 H31 118.4
C31 C32 C33 118.7(4)
C31 C32 H32 120.7
C33 C32 H32 120.7
C34 C33 C32 119.4(4)
C34 C33 H33 120.3
C32 C33 H33 120.3
C33 C34 C35 119.8(4)
C33 C34 H34 120.1
C35 C34 H34 120.1
N4 C35 N8 115.2(4)
N4 C35 C34 120.1(4)
N8 C35 C34 124.3(4)
N8 C36 N12 114.9(4)
N8 C36 C37 125.0(4)
N12 C36 C37 119.9(4)
C38 C37 C36 119.5(4)
C38 C37 H37 120.3
C36 C37 H37 120.3
C37 C38 C39 120.5(4)
C37 C38 H38 119.8
C39 C38 H38 119.8
C40 C39 C38 117.8(4)
C40 C39 H39 121.1
C38 C39 H39 121.1
N12 C40 C39 123.1(4)
N12 C40 H40 118.4
C39 C40 H40 118.4
N13 C41 C42 179.2(6)
C41 C42 H42A 109.5
C41 C42 H42B 109.5
H42A C42 H42B 109.5
C41 C42 H42C 109.5
H42A C42 H42C 109.5
H42B C42 H42C 109.5
N14 C43 C44 179.0(6)
C43 C44 H44A 109.5
C43 C44 H44B 109.5
H44A C44 H44B 109.5
C43 C44 H44C 109.5
H44A C44 H44C 109.5
H44B C44 H44C 109.5
C1 N1 C5 118.3(4)
C1 N1 Co1 121.2(3)
C5 N1 Co1 120.4(3)
C11 N2 C15 119.4(4)
C11 N2 Co1 120.2(3)
C15 N2 Co1 120.4(3)
C21 N3 C25 118.3(4)
C21 N3 Co1 121.3(3)
C25 N3 Co1 120.3(3)
C35 N4 C31 118.8(4)
C35 N4 Co1 120.6(3)
C31 N4 Co1 120.5(3)
C5 N5 C6 124.9(4)
C5 N5 Co2 118.0(3)
C6 N5 Co2 117.0(3)
C15 N6 C16 125.5(4)
C15 N6 Co2 117.2(3)
C16 N6 Co2 117.3(3)
C25 N7 C26 125.7(4)
C25 N7 Co2 117.5(3)
C26 N7 Co2 116.8(3)
C36 N8 C35 125.6(4)
C36 N8 Co2 117.8(3)
C35 N8 Co2 116.6(3)
C10 N9 C6 118.0(4)
C10 N9 Co3 122.0(3)
C6 N9 Co3 119.8(3)
C20 N10 C16 118.7(4)
C20 N10 Co3 120.8(3)
C16 N10 Co3 120.5(3)
C30 N11 C26 119.0(4)
C30 N11 Co3 120.4(3)
C26 N11 Co3 120.5(3)
C40 N12 C36 119.1(4)
C40 N12 Co3 120.9(3)
C36 N12 Co3 120.0(3)
C41 N13 Co1 175.9(4)
C43 N14 Co3 171.6(4)
C6S O1S C5S 114.4(7)
F4 P1 F2 178.9(2)
F4 P1 F6 90.5(3)
F2 P1 F6 88.9(2)
F4 P1 F1 90.7(3)
F2 P1 F1 90.3(2)
F6 P1 F1 90.9(2)
F4 P1 F3 90.3(3)
F2 P1 F3 90.3(2)
F6 P1 F3 179.0(3)
F1 P1 F3 88.65(18)
F4 P1 F5 90.6(3)
F2 P1 F5 88.5(2)
F6 P1 F5 90.4(2)
F1 P1 F5 178.2(2)
F3 P1 F5 90.0(2)
F7 P2 F9 90.3(3)
F7 P2 F11 179.2(3)
F9 P2 F11 89.3(3)
F7 P2 F8 89.8(2)
F9 P2 F8 179.9(3)
F11 P2 F8 90.7(2)
F7 P2 F10 90.2(2)
F9 P2 F10 90.1(2)
F11 P2 F10 89.09(18)
F8 P2 F10 89.95(19)
F7 P2 F12 90.9(2)
F9 P2 F12 89.6(2)
F11 P2 F12 89.8(2)
F8 P2 F12 90.4(2)
F10 P2 F12 178.8(2)
N2 Co1 N1 89.38(15)
N2 Co1 N4 170.36(15)
N1 Co1 N4 89.43(15)
N2 Co1 N3 88.59(15)
N1 Co1 N3 170.49(15)
N4 Co1 N3 91.02(15)
N2 Co1 N13 95.15(15)
N1 Co1 N13 94.94(15)
N4 Co1 N13 94.48(15)
N3 Co1 N13 94.49(15)
N2 Co1 Co2 85.31(11)
N1 Co1 Co2 85.22(11)
N4 Co1 Co2 85.06(10)
N3 Co1 Co2 85.36(11)
N13 Co1 Co2 179.51(12)
N5 Co2 N7 179.9(2)
N5 Co2 N6 89.83(17)
N7 Co2 N6 90.21(16)
N5 Co2 N8 90.03(16)
N7 Co2 N8 89.93(16)
N6 Co2 N8 179.81(19)
N5 Co2 Co3 89.72(11)
N7 Co2 Co3 90.19(11)
N6 Co2 Co3 90.33(11)
N8 Co2 Co3 89.80(11)
N5 Co2 Co1 89.66(11)
N7 Co2 Co1 90.43(11)
N6 Co2 Co1 89.75(11)
N8 Co2 Co1 90.12(11)
Co3 Co2 Co1 179.38(4)
N12 Co3 N10 170.68(15)
N12 Co3 N9 89.02(14)
N10 Co3 N9 90.84(15)
N12 Co3 N11 89.20(15)
N10 Co3 N11 89.40(15)
N9 Co3 N11 170.46(15)
N12 Co3 N14 94.54(15)
N10 Co3 N14 94.77(15)
N9 Co3 N14 93.38(15)
N11 Co3 N14 96.10(15)
N12 Co3 Co2 85.49(11)
N10 Co3 Co2 85.21(11)
N9 Co3 Co2 85.44(10)
N11 Co3 Co2 85.08(10)
N14 Co3 Co2 178.82(11)

loop_
_geom_bond_atom_site_label_1
_geom_bond_atom_site_label_2
_geom_bond_distance
C1 N1 1.352(6)
C1 C2 1.377(7)
C1 H1 0.9500
C2 C3 1.400(8)
C2 H2 0.9500
C2S N1S 1.125(10)
C2S C3S 1.436(13)
C3 C4 1.373(7)
C3 H3 0.9500
C3S H3S1 0.9800
C3S H3S2 0.9800
C3S H3S3 0.9800
C4 C5 1.401(6)
C4 H4 0.9500
C4S C5S 1.440(14)
C4S H4S1 0.9800
C4S H4S2 0.9800
C4S H4S3 0.9800
C5 N5 1.360(6)
C5 N1 1.370(6)
C5S O1S 1.479(10)
C5S H5S1 0.9900
C5S H5S2 0.9900
C6 N5 1.370(6)
C6 N9 1.376(6)
C6 C7 1.409(6)
C6S C7S 1.424(13)
C6S O1S 1.454(10)
C6S H6S1 0.9900
C6S H6S2 0.9900
C7 C8 1.364(7)
C7 H7 0.9500
C7S H7S1 0.9800
C7S H7S2 0.9800
C7S H7S3 0.9800
C8 C9 1.391(7)
C8 H8 0.9500
C9 C10 1.370(7)
C9 H9 0.9500
C10 N9 1.343(6)
C10 H10 0.9500
C11 N2 1.359(6)
C11 C12 1.365(7)
C11 H11 0.9500
C12 C13 1.372(8)
C12 H12 0.9500
C13 C14 1.373(7)
C13 H13 0.9500
C14 C15 1.420(6)
C14 H14 0.9500
C15 N2 1.360(6)
C15 N6 1.363(6)
C16 N10 1.367(6)
C16 N6 1.367(6)
C16 C17 1.408(7)
C17 C18 1.367(7)
C17 H17 0.9500
C18 C19 1.392(8)
C18 H18 0.9500
C19 C20 1.364(7)
C19 H19 0.9500
C20 N10 1.365(6)
C20 H20 0.9500
C21 N3 1.357(6)
C21 C22 1.378(7)
C21 H21 0.9500
C22 C23 1.392(7)
C22 H22 0.9500
C23 C24 1.373(7)
C23 H23 0.9500
C24 C25 1.403(6)
C24 H24 0.9500
C25 N7 1.362(6)
C25 N3 1.368(6)
C26 N11 1.364(6)
C26 N7 1.366(6)
C26 C27 1.421(6)
C27 C28 1.370(7)
C27 H27 0.9500
C28 C29 1.379(7)
C28 H28 0.9500
C29 C30 1.375(7)
C29 H29 0.9500
C30 N11 1.356(6)
C30 H30 0.9500
C31 C32 1.359(7)
C31 N4 1.364(6)
C31 H31 0.9500
C32 C33 1.403(7)
C32 H32 0.9500
C33 C34 1.369(7)
C33 H33 0.9500
C34 C35 1.416(6)
C34 H34 0.9500
C35 N4 1.360(6)
C35 N8 1.374(6)
C36 N8 1.366(6)
C36 N12 1.373(6)
C36 C37 1.404(6)
C37 C38 1.380(7)
C37 H37 0.9500
C38 C39 1.391(7)
C38 H38 0.9500
C39 C40 1.377(7)
C39 H39 0.9500
C40 N12 1.355(6)
C40 H40 0.9500
C41 N13 1.127(6)
C41 C42 1.462(7)
C42 H42A 0.9800
C42 H42B 0.9800
C42 H42C 0.9800
C43 N14 1.142(6)
C43 C44 1.453(7)
C44 H44A 0.9800
C44 H44B 0.9800
C44 H44C 0.9800
N1 Co1 1.976(4)
N2 Co1 1.972(4)
N3 Co1 1.985(4)
N4 Co1 1.983(4)
N5 Co2 1.893(4)
N6 Co2 1.900(4)
N7 Co2 1.899(4)
N8 Co2 1.903(4)
N9 Co3 1.979(3)
N10 Co3 1.979(4)
N11 Co3 1.980(4)
N12 Co3 1.973(4)
N13 Co1 2.094(4)
N14 Co3 2.072(4)
F1 P1 1.592(3)
F2 P1 1.590(3)
F3 P1 1.596(3)
F4 P1 1.578(4)
F5 P1 1.599(4)
F6 P1 1.590(4)
F7 P2 1.585(4)
F8 P2 1.589(4)
F9 P2 1.586(4)
F10 P2 1.592(3)
F11 P2 1.586(4)
F12 P2 1.600(3)
Co1 Co2 2.3051(8)
Co2 Co3 2.3008(8)

loop_
_geom_torsion_atom_site_label_1
_geom_torsion_atom_site_label_2
_geom_torsion_atom_site_label_3
_geom_torsion_atom_site_label_4
_geom_torsion
N1 C1 C2 C3 -1.9(8)
C1 C2 C3 C4 3.0(9)
C2 C3 C4 C5 -0.9(8)
C3 C4 C5 N5 170.7(5)
C3 C4 C5 N1 -2.4(7)
N5 C6 C7 C8 170.2(4)
N9 C6 C7 C8 -3.1(6)
C6 C7 C8 C9 1.1(7)
C7 C8 C9 C10 0.3(7)
C8 C9 C10 N9 0.3(7)
N2 C11 C12 C13 1.4(8)
C11 C12 C13 C14 0.4(8)
C12 C13 C14 C15 -0.5(7)
C13 C14 C15 N2 -1.2(7)
C13 C14 C15 N6 173.0(4)
N10 C16 C17 C18 -0.5(7)
N6 C16 C17 C18 174.1(5)
C16 C17 C18 C19 -1.6(8)
C17 C18 C19 C20 1.1(9)
C18 C19 C20 N10 1.6(8)
N3 C21 C22 C23 1.1(7)
C21 C22 C23 C24 -1.0(7)
C22 C23 C24 C25 0.3(8)
C23 C24 C25 N7 174.8(4)
C23 C24 C25 N3 0.3(7)
N11 C26 C27 C28 -2.2(7)
N7 C26 C27 C28 171.8(4)
C26 C27 C28 C29 1.3(8)
C27 C28 C29 C30 -0.5(8)
C28 C29 C30 N11 0.5(7)
N4 C31 C32 C33 2.1(8)
C31 C32 C33 C34 -0.7(8)
C32 C33 C34 C35 -0.2(7)
C33 C34 C35 N4 -0.2(7)
C33 C34 C35 N8 172.1(4)
N8 C36 C37 C38 170.8(4)
N12 C36 C37 C38 -3.5(6)
C36 C37 C38 C39 0.7(7)
C37 C38 C39 C40 1.0(7)
C38 C39 C40 N12 0.1(7)
C2 C1 N1 C5 -1.3(7)
C2 C1 N1 Co1 -177.7(4)
N5 C5 N1 C1 -170.3(4)
C4 C5 N1 C1 3.5(6)
N5 C5 N1 Co1 6.1(5)
C4 C5 N1 Co1 180.0(3)
C12 C11 N2 C15 -3.1(7)
C12 C11 N2 Co1 179.4(4)
N6 C15 N2 C11 -171.8(4)
C14 C15 N2 C11 2.9(6)
N6 C15 N2 Co1 5.7(5)
C14 C15 N2 Co1 -179.6(3)
C22 C21 N3 C25 -0.6(7)
C22 C21 N3 Co1 179.2(4)
N7 C25 N3 C21 -175.2(4)
C24 C25 N3 C21 -0.2(6)
N7 C25 N3 Co1 5.1(5)
C24 C25 N3 Co1 -179.9(3)
N8 C35 N4 C31 -171.5(4)
C34 C35 N4 C31 1.5(6)
N8 C35 N4 Co1 4.6(5)
C34 C35 N4 Co1 177.5(3)
C32 C31 N4 C35 -2.5(7)
C32 C31 N4 Co1 -178.6(4)
N1 C5 N5 C6 -154.6(4)
C4 C5 N5 C6 31.9(7)
N1 C5 N5 Co2 23.2(5)
C4 C5 N5 Co2 -150.3(4)
N9 C6 N5 C5 -156.3(4)
C7 C6 N5 C5 30.0(7)
N9 C6 N5 Co2 25.8(5)
C7 C6 N5 Co2 -147.8(4)
N2 C15 N6 C16 -157.0(4)
C14 C15 N6 C16 28.6(7)
N2 C15 N6 Co2 23.3(5)
C14 C15 N6 Co2 -151.1(4)
N10 C16 N6 C15 -157.7(4)
C17 C16 N6 C15 27.5(7)
N10 C16 N6 Co2 22.0(5)
C17 C16 N6 Co2 -152.8(4)
N3 C25 N7 C26 -155.3(4)
C24 C25 N7 C26 29.9(7)
N3 C25 N7 Co2 22.4(5)
C24 C25 N7 Co2 -152.4(4)
N11 C26 N7 C25 -157.7(4)
C27 C26 N7 C25 28.0(7)
N11 C26 N7 Co2 24.5(5)
C27 C26 N7 Co2 -149.7(4)
N12 C36 N8 C35 -156.7(4)
C37 C36 N8 C35 28.7(7)
N12 C36 N8 Co2 20.5(5)
C37 C36 N8 Co2 -154.1(4)
N4 C35 N8 C36 -158.3(4)
C34 C35 N8 C36 29.1(6)
N4 C35 N8 Co2 24.5(5)
C34 C35 N8 Co2 -148.2(4)
C9 C10 N9 C6 -2.3(7)
C9 C10 N9 Co3 -176.5(4)
N5 C6 N9 C10 -170.4(4)
C7 C6 N9 C10 3.6(6)
N5 C6 N9 Co3 4.0(5)
C7 C6 N9 Co3 178.0(3)
C19 C20 N10 C16 -3.7(7)
C19 C20 N10 Co3 177.9(4)
N6 C16 N10 C20 -172.0(4)
C17 C16 N10 C20 3.1(6)
N6 C16 N10 Co3 6.4(5)
C17 C16 N10 Co3 -178.5(3)
C29 C30 N11 C26 -1.4(7)
C29 C30 N11 Co3 -178.0(4)
N7 C26 N11 C30 -172.3(4)
C27 C26 N11 C30 2.3(6)
N7 C26 N11 Co3 4.3(5)
C27 C26 N11 Co3 178.8(3)
C39 C40 N12 C36 -2.9(6)
C39 C40 N12 Co3 177.9(4)
N8 C36 N12 C40 -170.3(4)
C37 C36 N12 C40 4.6(6)
N8 C36 N12 Co3 8.9(5)
C37 C36 N12 Co3 -176.2(3)
C7S C6S O1S C5S 175.0(6)
C4S C5S O1S C6S -178.1(8)
C5 N5 Co2 N6 55.6(3)
C6 N5 Co2 N6 -126.4(3)
C5 N5 Co2 N8 -124.2(3)
C6 N5 Co2 N8 53.7(3)
C5 N5 Co2 Co3 146.0(3)
C6 N5 Co2 Co3 -36.1(3)
C5 N5 Co2 Co1 -34.1(3)
C6 N5 Co2 Co1 143.8(3)
C25 N7 Co2 N6 -122.2(3)
C26 N7 Co2 N6 55.8(3)
C25 N7 Co2 N8 57.7(3)
C26 N7 Co2 N8 -124.4(3)
C25 N7 Co2 Co3 147.5(3)
C26 N7 Co2 Co3 -34.6(3)
C25 N7 Co2 Co1 -32.4(3)
C26 N7 Co2 Co1 145.5(3)
